data_1533430
loop_
_publ_author_name
'Goubard, F.'
'Tabuteau, A.'

_publ_section_title
;
 Synthesis, spectroscopic, thermal and structural characterization of
 complex ferrocyanides K Ln Fe(II) (C N)6 * 3.5(H2 O) (Ln = Gd - Ho)
;
_journal_name_full 'Structural Chemistry'
_journal_page_first 257
_journal_page_last 262
_journal_volume 14
_journal_year 2003
_chemical_formula_sum 'C6 H7.04 Fe Gd K N6 O3.52'
_chemical_name_systematic 'K Gd (Fe (C N)6) (H2 O)3.52'
_space_group_IT_number 63
_symmetry_space_group_name_Hall '-C 2c 2'
_symmetry_space_group_name_H-M 'C m c m'
_cell_angle_alpha 90
_cell_angle_beta 90
_cell_angle_gamma 90
_cell_formula_units_Z 4
_cell_length_a 7.2857
_cell_length_b 12.5588
_cell_length_c 13.6186
_cell_volume 1246.097
_citation_journal_id_ASTM STCHES
_cod_data_source_file Goubard_STCHES_2003_1036.cif
_cod_data_source_block C6H7.04Fe1Gd1K1N6O3.52
_cod_original_formula_sum 'C6 H7.04 Fe1 Gd1 K1 N6 O3.52'
_cod_database_code 1533430

loop_
_symmetry_equiv_pos_as_xyz
x,y,z
-x,-y,z+1/2
x,-y,-z
-x,y,-z+1/2
-x,-y,-z
x,y,-z-1/2
-x,y,z
x,-y,z-1/2
x+1/2,y+1/2,z
-x+1/2,-y+1/2,z+1/2
x+1/2,-y+1/2,-z
-x+1/2,y+1/2,-z+1/2
-x+1/2,-y+1/2,-z
x+1/2,y+1/2,-z-1/2
-x+1/2,y+1/2,z
x+1/2,-y+1/2,z-1/2

loop_
_atom_site_label
_atom_site_type_symbol
_atom_site_fract_x
_atom_site_fract_y
_atom_site_fract_z
_atom_site_occupancy
_atom_site_U_iso_or_equiv
Gd1 Gd+3 0 0.3472 0.25 1 0.0
O1 O-2 0 0.652 0.08 0.5 0.0
Fe1 Fe+2 0 0 0 1 0.0
N1 N-3 0.202 0.397 0.127 1 0.0
O2 O-2 0.323 0.272 0.25 1 0.0
C2 C+2 0 0.12 0.09 1 0.0
O3 O-2 0 0.54 0.25 0.52 0.0
C1 C+2 0.312 0.436 0.078 1 0.0
K1 K+1 0 0.665 0.081 0.5 0.0
N2 N-3 0 0.193 0.143 1 0.0
